data_4310741
loop_
_publ_author_name
'Chia-Fu Tsai'
'Hsing-Jen Chen'
'Jr-Chiuan Chang'
'Cheng-Hsiang Hung'
'Chun-Chia Lai'
'Ching-Han Hu'
'Jui-Hsien Huang'

_publ_section_title
;
 Metal-Induced Coordination Inversion and Carbon-Nitrogen Bond
 Rearrangement. Structurally Characterized Phenyl Isocyanate Inserted into
 Aluminum Methyl Compounds and O- and N-Bound Aluminum Compounds
;
_journal_name_full 'Inorganic Chemistry'
_journal_page_first 2183
_journal_page_last 2188
_journal_paper_doi 10.1021/ic035261z
_journal_volume 43
_journal_year 2004
_chemical_formula_sum 'C14 H17 N3 O'
_chemical_formula_weight 243.31
_chemical_name_systematic
; 
 ? 
;
_space_group_IT_number 14
_symmetry_cell_setting monoclinic
_symmetry_space_group_name_Hall '-P 2ybc'
_symmetry_space_group_name_H-M 'P 1 21/c 1'
_atom_sites_solution_hydrogens geom
_atom_sites_solution_primary direct
_atom_sites_solution_secondary difmap
_audit_creation_method SHELXL-97
_cell_angle_alpha 90.00
_cell_angle_beta 105.494(3)
_cell_angle_gamma 90.00
_cell_formula_units_Z 4
_cell_length_a 10.8566(19)
_cell_length_b 10.3255(18)
_cell_length_c 12.663(2)
_cell_measurement_temperature 293(2)
_cell_volume 1367.9(4)
_computing_cell_refinement 'Bruker SMART'
_computing_data_collection 'Bruker SMART'
_computing_data_reduction 'Bruker SHELXTL'
_computing_molecular_graphics 'Bruker SHELXTL'
_computing_publication_material 'Bruker SHELXTL'
_computing_structure_refinement 'SHELXL-97 (Sheldrick, 1997)'
_computing_structure_solution 'SHELXS-97 (Sheldrick, 1990)'
_diffrn_ambient_temperature 293(2)
_diffrn_measured_fraction_theta_full 0.994
_diffrn_measured_fraction_theta_max 0.994
_diffrn_measurement_device_type 'CCD area detector'
_diffrn_measurement_method 'phi and omega scans'
_diffrn_radiation_monochromator graphite
_diffrn_radiation_source 'fine-focus sealed tube'
_diffrn_radiation_type MoK\a
_diffrn_radiation_wavelength 0.71073
_diffrn_reflns_av_R_equivalents 0.0312
_diffrn_reflns_av_sigmaI/netI 0.0418
_diffrn_reflns_limit_h_max 14
_diffrn_reflns_limit_h_min -13
_diffrn_reflns_limit_k_max 13
_diffrn_reflns_limit_k_min -13
_diffrn_reflns_limit_l_max 16
_diffrn_reflns_limit_l_min -11
_diffrn_reflns_number 8458
_diffrn_reflns_theta_full 27.52
_diffrn_reflns_theta_max 27.52
_diffrn_reflns_theta_min 1.95
_exptl_absorpt_coefficient_mu 0.077
_exptl_absorpt_correction_T_max 0.9486
_exptl_absorpt_correction_T_min 0.4273
_exptl_absorpt_correction_type 'Empirical Used SADABS'
_exptl_crystal_colour colorless
_exptl_crystal_density_diffrn 1.181
_exptl_crystal_density_method 'not measured'
_exptl_crystal_description block
_exptl_crystal_F_000 520
_exptl_crystal_size_max 0.30
_exptl_crystal_size_mid 0.25
_exptl_crystal_size_min 0.20
_refine_diff_density_max 0.446
_refine_diff_density_min -0.176
_refine_diff_density_rms 0.041
_refine_ls_extinction_method none
_refine_ls_goodness_of_fit_ref 0.853
_refine_ls_hydrogen_treatment mixed
_refine_ls_matrix_type full
_refine_ls_number_parameters 165
_refine_ls_number_reflns 3140
_refine_ls_number_restraints 0
_refine_ls_restrained_S_all 0.853
_refine_ls_R_factor_all 0.0922
_refine_ls_R_factor_gt 0.0512
_refine_ls_shift/su_max 0.003
_refine_ls_shift/su_mean 0.001
_refine_ls_structure_factor_coef Fsqd
_refine_ls_weighting_details 'calc w=1/[\s^2^(Fo^2^)+(0.1014P)^2^+0.0000P] where P=(Fo^2^+2Fc^2^)/3'
_refine_ls_weighting_scheme calc
_refine_ls_wR_factor_gt 0.1460
_refine_ls_wR_factor_ref 0.1665
_reflns_number_gt 1517
_reflns_number_total 3140
_reflns_threshold_expression >2sigma(I)
_cod_data_source_file ic035261zsi20031030_105520.cif
_cod_data_source_block hjh088m
_cod_depositor_comments
;
The following automatic conversions were performed:
'_symmetry_cell_setting' value 'Monoclinic' changed to 'monoclinic'
according to '/home/saulius/struct/CIF-dictionaries/cif_core.dic'
dictionary named 'cif_core.dic' version 2.4.1 from 2010-06-29.

Automatic conversion script
Id: cif_fix_enum 1527 2010-12-29 10:47:43Z saulius 
;
_cod_database_code 4310741

loop_
_symmetry_equiv_pos_as_xyz
'x, y, z'
'-x, y+1/2, -z+1/2'
'-x, -y, -z'
'x, -y-1/2, z-1/2'

loop_
_atom_site_label
_atom_site_type_symbol
_atom_site_fract_x
_atom_site_fract_y
_atom_site_fract_z
_atom_site_U_iso_or_equiv
_atom_site_adp_type
_atom_site_occupancy
_atom_site_symmetry_multiplicity
_atom_site_calc_flag
_atom_site_refinement_flags
_atom_site_disorder_assembly
_atom_site_disorder_group
N1 N 0.29595(13) 0.54358(14) 0.23900(12) 0.0576(4) Uani 1 1 d . . .
N2 N 0.48742(13) 0.60871(14) 0.35863(12) 0.0590(4) Uani 1 1 d . . .
N3 N 0.31603(15) 0.76004(14) 0.42632(14) 0.0641(5) Uani 1 1 d . . .
C8 C 0.43016(18) 0.52901(17) 0.27632(15) 0.0585(5) Uani 1 1 d . . .
C9 C 0.62114(16) 0.61735(16) 0.40429(16) 0.0571(5) Uani 1 1 d . . .
O1 O 0.48252(13) 0.44619(15) 0.23597(14) 0.0904(5) Uani 1 1 d . . .
C4 C 0.21392(17) 0.64180(18) 0.25444(15) 0.0601(5) Uani 1 1 d . . .
C11 C 0.8399(2) 0.6066(2) 0.3987(2) 0.0804(7) Uani 1 1 d . . .
H11 H 0.8999 0.5886 0.3603 0.097 Uiso 1 1 calc R . .
C10 C 0.71062(18) 0.59183(18) 0.34707(19) 0.0678(6) Uani 1 1 d . . .
H10 H 0.6844 0.5649 0.2744 0.081 Uiso 1 1 calc R . .
C5 C 0.25446(19) 0.76863(18) 0.30875(17) 0.0692(6) Uani 1 1 d . . .
H5A H 0.3132 0.8096 0.2733 0.083 Uiso 1 1 calc R . .
H5B H 0.1799 0.8240 0.2977 0.083 Uiso 1 1 calc R . .
C13 C 0.66321(19) 0.6586(2) 0.51176(18) 0.0743(6) Uani 1 1 d . . .
H13 H 0.6040 0.6764 0.5511 0.089 Uiso 1 1 calc R . .
C1 C 0.2230(2) 0.4482(2) 0.17417(17) 0.0744(6) Uani 1 1 d . . .
H1 H 0.2546 0.3728 0.1509 0.089 Uiso 1 1 calc R . .
C3 C 0.09349(19) 0.6034(2) 0.20005(19) 0.0798(6) Uani 1 1 d . . .
H3 H 0.0188 0.6495 0.1960 0.096 Uiso 1 1 calc R . .
C2 C 0.1011(2) 0.4819(3) 0.15086(18) 0.0865(7) Uani 1 1 d . . .
H2 H 0.0325 0.4340 0.1094 0.104 Uiso 1 1 calc R . .
C6 C 0.2306(2) 0.7100(2) 0.4883(2) 0.0852(7) Uani 1 1 d . . .
H6A H 0.1595 0.7678 0.4806 0.128 Uiso 1 1 calc R . .
H6B H 0.2762 0.7031 0.5643 0.128 Uiso 1 1 calc R . .
H6C H 0.1999 0.6260 0.4608 0.128 Uiso 1 1 calc R . .
C12 C 0.8801(2) 0.6470(2) 0.5046(2) 0.0907(8) Uani 1 1 d . . .
H12 H 0.9670 0.6564 0.5382 0.109 Uiso 1 1 calc R . .
C14 C 0.7924(2) 0.6737(2) 0.5617(2) 0.0900(7) Uani 1 1 d . . .
H14 H 0.8196 0.7020 0.6339 0.108 Uiso 1 1 calc R . .
C7 C 0.3670(3) 0.8851(2) 0.4693(2) 0.1100(10) Uani 1 1 d . . .
H7A H 0.4274 0.9142 0.4312 0.165 Uiso 1 1 calc R . .
H7B H 0.4089 0.8772 0.5460 0.165 Uiso 1 1 calc R . .
H7C H 0.2985 0.9466 0.4590 0.165 Uiso 1 1 calc R . .

loop_
_atom_site_aniso_label
_atom_site_aniso_U_11
_atom_site_aniso_U_22
_atom_site_aniso_U_33
_atom_site_aniso_U_23
_atom_site_aniso_U_13
_atom_site_aniso_U_12
N1 0.0542(9) 0.0654(9) 0.0541(9) -0.0055(7) 0.0161(7) -0.0079(7)
N2 0.0489(9) 0.0677(10) 0.0612(10) -0.0094(7) 0.0161(7) -0.0039(7)
N3 0.0674(11) 0.0629(9) 0.0720(11) -0.0101(8) 0.0361(9) -0.0067(7)
C8 0.0600(12) 0.0599(11) 0.0601(12) -0.0045(9) 0.0242(9) -0.0019(9)
C9 0.0495(11) 0.0593(10) 0.0648(13) 0.0055(9) 0.0193(9) -0.0028(8)
O1 0.0771(10) 0.0903(11) 0.1102(13) -0.0373(9) 0.0361(9) 0.0049(7)
C4 0.0564(12) 0.0694(11) 0.0561(12) 0.0102(9) 0.0177(9) 0.0010(9)
C11 0.0582(13) 0.0779(14) 0.115(2) 0.0164(13) 0.0392(13) 0.0019(10)
C10 0.0588(12) 0.0659(11) 0.0857(15) 0.0053(10) 0.0312(11) 0.0019(9)
C5 0.0746(14) 0.0604(11) 0.0835(16) 0.0101(10) 0.0402(12) 0.0060(9)
C13 0.0585(13) 0.0975(15) 0.0681(14) 0.0006(11) 0.0190(10) -0.0140(11)
C1 0.0763(15) 0.0815(14) 0.0648(13) -0.0138(11) 0.0181(11) -0.0230(11)
C3 0.0534(13) 0.1060(18) 0.0784(15) 0.0236(13) 0.0148(11) 0.0019(11)
C2 0.0754(17) 0.1095(19) 0.0689(15) -0.0012(13) 0.0091(12) -0.0288(13)
C6 0.0978(17) 0.0850(15) 0.0908(17) 0.0027(12) 0.0565(14) -0.0051(12)
C12 0.0560(14) 0.0995(17) 0.112(2) 0.0227(15) 0.0137(14) -0.0076(11)
C14 0.0703(15) 0.1124(18) 0.0805(17) 0.0100(13) 0.0086(12) -0.0235(13)
C7 0.142(2) 0.0888(17) 0.121(2) -0.0410(16) 0.0736(19) -0.0390(16)

loop_
_atom_type_symbol
_atom_type_description
_atom_type_scat_dispersion_real
_atom_type_scat_dispersion_imag
_atom_type_scat_source
N N 0.0061 0.0033 'International Tables Vol C Tables 4.2.6.8 and 6.1.1.4'
H H 0.0000 0.0000 'International Tables Vol C Tables 4.2.6.8 and 6.1.1.4'
C C 0.0033 0.0016 'International Tables Vol C Tables 4.2.6.8 and 6.1.1.4'
O O 0.0106 0.0060 'International Tables Vol C Tables 4.2.6.8 and 6.1.1.4'

loop_
_geom_angle_atom_site_label_1
_geom_angle_atom_site_label_2
_geom_angle_atom_site_label_3
_geom_angle
_geom_angle_site_symmetry_1
_geom_angle_site_symmetry_3
_geom_angle_publ_flag
C1 N1 C4 108.27(16) . . ?
C1 N1 C8 119.78(16) . . ?
C4 N1 C8 131.95(15) . . ?
C8 N2 C9 124.57(14) . . ?
C7 N3 C6 110.30(16) . . ?
C7 N3 C5 110.61(18) . . ?
C6 N3 C5 112.66(17) . . ?
O1 C8 N2 125.96(18) . . ?
O1 C8 N1 119.42(17) . . ?
N2 C8 N1 114.58(15) . . ?
C13 C9 C10 118.74(19) . . ?
C13 C9 N2 117.06(15) . . ?
C10 C9 N2 124.15(19) . . ?
C3 C4 N1 106.22(18) . . ?
C3 C4 C5 127.85(19) . . ?
N1 C4 C5 125.57(16) . . ?
C12 C11 C10 121.1(2) . . ?
C9 C10 C11 119.6(2) . . ?
N3 C5 C4 114.51(15) . . ?
C9 C13 C14 120.8(2) . . ?
C2 C1 N1 108.9(2) . . ?
C4 C3 C2 108.63(19) . . ?
C1 C2 C3 107.9(2) . . ?
C11 C12 C14 119.8(2) . . ?
C12 C14 C13 119.9(2) . . ?

loop_
_geom_bond_atom_site_label_1
_geom_bond_atom_site_label_2
_geom_bond_distance
_geom_bond_site_symmetry_2
_geom_bond_publ_flag
N1 C1 1.387(2) . ?
N1 C4 1.397(2) . ?
N1 C8 1.415(2) . ?
N2 C8 1.343(2) . ?
N2 C9 1.415(2) . ?
N3 C7 1.452(3) . ?
N3 C6 1.461(2) . ?
N3 C5 1.463(3) . ?
C8 O1 1.213(2) . ?
C9 C13 1.382(3) . ?
C9 C10 1.384(3) . ?
C4 C3 1.364(3) . ?
C4 C5 1.490(3) . ?
C11 C12 1.360(3) . ?
C11 C10 1.389(3) . ?
C13 C14 1.385(3) . ?
C1 C2 1.323(3) . ?
C3 C2 1.413(3) . ?
C12 C14 1.368(3) . ?

loop_
_cod_related_entry_id
_cod_related_entry_database
_cod_related_entry_code
1 ChemSpider 30660880
